data_1554521
loop_
_publ_author_name
'Yang, Qiaolan'
'Wu, Chenglin'
'Zhou, Jianhui'
'He, Guoxue'
'Liu, Hong'
'Zhou, Yu'

_publ_section_title
;
 Highly selective C--H bond activation of N-arylbenzimidamide and
 divergent couplings with diazophosphonate compounds: a
 catalyst-controlled selective synthetic strategy for 3-phosphorylindoles
 and 4-phosphorylisoquinolines
;
_journal_issue 3
_journal_name_full 'Organic Chemistry Frontiers'
_journal_page_first 393
_journal_paper_doi 10.1039/C8QO01148F
_journal_volume 6
_journal_year 2019
_chemical_formula_moiety 'C20 H23 N2 O3 P'
_chemical_formula_sum 'C20 H23 N2 O3 P'
_chemical_formula_weight 370.37
_space_group_crystal_system triclinic
_space_group_IT_number 2
_space_group_name_Hall '-P 1'
_space_group_name_H-M_alt 'P -1'
_atom_sites_solution_hydrogens geom
_atom_sites_solution_primary dual
_audit_creation_date 2018-01-30
_audit_creation_method
;
Olex2 1.2-alpha
(compiled 2018.01.22 svn.r3481 for OlexSys, GUI svn.r5457)
;
_audit_update_record
;
2018-10-15 deposited with the CCDC.
2018-12-17 downloaded from the CCDC.
;
_cell_angle_alpha 101.46(2)
_cell_angle_beta 91.031(6)
_cell_angle_gamma 106.620(7)
_cell_formula_units_Z 2
_cell_length_a 9.115(3)
_cell_length_b 9.448(2)
_cell_length_c 11.944(3)
_cell_measurement_reflns_used 2528
_cell_measurement_temperature 173
_cell_measurement_theta_max 27.418
_cell_measurement_theta_min 2.576
_cell_volume 962.9(5)
_computing_cell_refinement 'SAINT v8.34A (Bruker, 2013)'
_computing_data_reduction 'SAINT v8.34A (Bruker, 2013)'
_computing_molecular_graphics 'Olex2 (Dolomanov et al., 2009)'
_computing_publication_material 'Olex2 (Dolomanov et al., 2009)'
_computing_structure_refinement 'ShelXL (Sheldrick, 2015)'
_computing_structure_solution 'ShelXT (Sheldrick, 2015)'
_diffrn_ambient_temperature 173
_diffrn_measured_fraction_theta_full 0.997
_diffrn_measured_fraction_theta_max 0.897
_diffrn_measurement_device_type 'Bruker APEX-II CCD'
_diffrn_radiation_type MoK\a
_diffrn_radiation_wavelength 0.71073
_diffrn_reflns_av_R_equivalents 0.0389
_diffrn_reflns_av_unetI/netI 0.0613
_diffrn_reflns_Laue_measured_fraction_full 0.997
_diffrn_reflns_Laue_measured_fraction_max 0.897
_diffrn_reflns_limit_h_max 10
_diffrn_reflns_limit_h_min -11
_diffrn_reflns_limit_k_max 11
_diffrn_reflns_limit_k_min -11
_diffrn_reflns_limit_l_max 14
_diffrn_reflns_limit_l_min -14
_diffrn_reflns_number 7228
_diffrn_reflns_point_group_measured_fraction_full 0.997
_diffrn_reflns_point_group_measured_fraction_max 0.897
_diffrn_reflns_theta_full 25.242
_diffrn_reflns_theta_max 25.500
_diffrn_reflns_theta_min 1.745
_exptl_absorpt_coefficient_mu 0.164
_exptl_absorpt_correction_T_max 0.7456
_exptl_absorpt_correction_T_min 0.6077
_exptl_absorpt_correction_type multi-scan
_exptl_absorpt_process_details
'SADABS-2014/5 (Bruker,2014/5) was used for absorption correction. wR2(int) was 0.1116 before and 0.0573 after correction. The Ratio of minimum to maximum transmission is 0.8150. The \l/2 correction factor is 0.00150.'
_exptl_crystal_colour colourless
_exptl_crystal_colour_primary colourless
_exptl_crystal_density_diffrn 1.277
_exptl_crystal_description block
_exptl_crystal_F_000 392
_exptl_crystal_size_max 0.18
_exptl_crystal_size_mid 0.12
_exptl_crystal_size_min 0.08
_refine_diff_density_max 0.646
_refine_diff_density_min -0.465
_refine_diff_density_rms 0.111
_refine_ls_extinction_method none
_refine_ls_goodness_of_fit_ref 1.170
_refine_ls_hydrogen_treatment constr
_refine_ls_matrix_type full
_refine_ls_number_parameters 239
_refine_ls_number_reflns 3525
_refine_ls_number_restraints 0
_refine_ls_restrained_S_all 1.170
_refine_ls_R_factor_all 0.0985
_refine_ls_R_factor_gt 0.0841
_refine_ls_shift/su_max 0.001
_refine_ls_shift/su_mean 0.000
_refine_ls_structure_factor_coef Fsqd
_refine_ls_weighting_details 'w=1/[\s^2^(Fo^2^)+(0.1082P)^2^+4.0677P] where P=(Fo^2^+2Fc^2^)/3'
_refine_ls_weighting_scheme calc
_refine_ls_wR_factor_gt 0.2742
_refine_ls_wR_factor_ref 0.2831
_reflns_Friedel_coverage 0.000
_reflns_number_gt 2815
_reflns_number_total 3525
_reflns_threshold_expression 'I > 2\s(I)'
_cod_data_source_file c8qo01148f2.cif
_cod_data_source_block mo_20180102-yql-1_0m
_cod_database_code 1554521
_shelx_shelxl_version_number 2014/7
_shelx_space_group_comment
;
The symmetry employed for this shelxl refinement is uniquely defined
by the following loop, which should always be used as a source of
symmetry information in preference to the above space-group names.
They are only intended as comments.
;
_shelx_estimated_absorpt_t_max 0.987
_shelx_estimated_absorpt_t_min 0.971
_olex2_refinement_description
;
1. Twinned data refinement
 Scales: 0.9961(7)
 0.0039(7)
2. Fixed Uiso
 At 1.2 times of:
  All C(H) groups, All C(H,H) groups, All N(H) groups
 At 1.5 times of:
  All C(H,H,H) groups
3.a Secondary CH2 refined with riding coordinates:
 C17(H17A,H17B), C19(H19A,H19B)
3.b Aromatic/amide H refined with riding coordinates:
 N2(H2), C8(H8), C12(H12), C16(H16), C5(H5), C7(H7), C6(H6), C15(H15),
 C13(H13), C14(H14)
3.c Idealised Me refined as rotating group:
 C1(H1A,H1B,H1C), C18(H18A,H18B,H18C), C20(H20A,H20B,H20C)
;
_olex2_submission_special_instructions 'No special instructions were received'

loop_
_space_group_symop_operation_xyz
'x, y, z'
'-x, -y, -z'

loop_
_atom_site_label
_atom_site_type_symbol
_atom_site_fract_x
_atom_site_fract_y
_atom_site_fract_z
_atom_site_U_iso_or_equiv
_atom_site_adp_type
_atom_site_occupancy
_atom_site_site_symmetry_order
_atom_site_calc_flag
_atom_site_refinement_flags_posn
P1 P 0.55633(14) 0.78041(16) 0.30721(11) 0.0250(4) Uani 1 1 d .
O3 O 0.5783(4) 0.9111(4) 0.2401(4) 0.0352(10) Uani 1 1 d .
O2 O 0.5473(4) 0.6401(4) 0.2061(3) 0.0342(9) Uani 1 1 d .
N2 N -0.0528(4) 0.7484(5) 0.4836(3) 0.0258(10) Uani 1 1 d .
H2 H -0.1305 0.7424 0.4363 0.031 Uiso 1 1 calc R
O1 O 0.6805(4) 0.8027(5) 0.3953(3) 0.0362(10) Uani 1 1 d .
N1 N 0.2010(5) 0.7556(5) 0.5096(3) 0.0253(9) Uani 1 1 d .
C4 C 0.2391(5) 0.7361(5) 0.2743(4) 0.0206(10) Uani 1 1 d .
C10 C 0.0833(5) 0.7446(5) 0.4391(4) 0.0215(10) Uani 1 1 d .
C2 C 0.3400(5) 0.7614(6) 0.4695(4) 0.0256(11) Uani 1 1 d .
C11 C -0.0760(5) 0.7617(6) 0.6025(4) 0.0228(10) Uani 1 1 d .
C8 C -0.0382(6) 0.6953(6) 0.2393(4) 0.0272(11) Uani 1 1 d .
H8 H -0.1359 0.6878 0.2683 0.033 Uiso 1 1 calc R
C12 C -0.0421(6) 0.6626(6) 0.6640(4) 0.0284(11) Uani 1 1 d .
H12 H 0.0006 0.5862 0.6278 0.034 Uiso 1 1 calc R
C16 C -0.1404(6) 0.8722(6) 0.6556(5) 0.0289(11) Uani 1 1 d .
H16 H -0.1656 0.9381 0.6131 0.035 Uiso 1 1 calc R
C5 C 0.2476(6) 0.7187(6) 0.1539(4) 0.0265(11) Uani 1 1 d .
H5 H 0.3443 0.7270 0.1231 0.032 Uiso 1 1 calc R
C7 C -0.0253(6) 0.6764(6) 0.1239(5) 0.0293(11) Uani 1 1 d .
H7 H -0.1137 0.6541 0.0726 0.035 Uiso 1 1 calc R
C6 C 0.1205(6) 0.6904(6) 0.0817(4) 0.0288(11) Uani 1 1 d .
H6 H 0.1302 0.6799 0.0016 0.035 Uiso 1 1 calc R
C15 C -0.1675(7) 0.8860(7) 0.7703(5) 0.0353(13) Uani 1 1 d .
H15 H -0.2106 0.9620 0.8067 0.042 Uiso 1 1 calc R
C9 C 0.0925(5) 0.7260(5) 0.3160(4) 0.0204(10) Uani 1 1 d .
C13 C -0.0712(6) 0.6765(6) 0.7787(5) 0.0343(13) Uani 1 1 d .
H13 H -0.0495 0.6085 0.8208 0.041 Uiso 1 1 calc R
C3 C 0.3687(5) 0.7585(6) 0.3556(4) 0.0236(10) Uani 1 1 d .
C14 C -0.1319(7) 0.7889(7) 0.8323(5) 0.0377(13) Uani 1 1 d .
H14 H -0.1491 0.7994 0.9113 0.045 Uiso 1 1 calc R
C1 C 0.4589(7) 0.7731(9) 0.5642(5) 0.0444(16) Uani 1 1 d .
H1A H 0.4074 0.7517 0.6329 0.067 Uiso 1 1 calc GR
H1B H 0.5308 0.8754 0.5818 0.067 Uiso 1 1 calc GR
H1C H 0.5152 0.6997 0.5390 0.067 Uiso 1 1 calc GR
C17 C 0.7270(7) 0.9765(9) 0.2000(6) 0.0486(17) Uani 1 1 d .
H17A H 0.7848 1.0687 0.2563 0.058 Uiso 1 1 calc R
H17B H 0.7872 0.9034 0.1918 0.058 Uiso 1 1 calc R
C19 C 0.5201(8) 0.4923(7) 0.2341(6) 0.0498(17) Uani 1 1 d .
H19A H 0.4146 0.4576 0.2580 0.060 Uiso 1 1 calc R
H19B H 0.5936 0.4980 0.2980 0.060 Uiso 1 1 calc R
C18 C 0.7051(9) 1.0144(11) 0.0905(7) 0.068(2) Uani 1 1 d .
H18A H 0.6581 0.9216 0.0329 0.102 Uiso 1 1 calc GR
H18B H 0.8047 1.0678 0.0670 0.102 Uiso 1 1 calc GR
H18C H 0.6377 1.0795 0.0973 0.102 Uiso 1 1 calc GR
C20 C 0.5403(10) 0.3851(9) 0.1305(8) 0.074(3) Uani 1 1 d .
H20A H 0.5173 0.2835 0.1464 0.111 Uiso 1 1 calc GR
H20B H 0.6466 0.4173 0.1100 0.111 Uiso 1 1 calc GR
H20C H 0.4704 0.3837 0.0667 0.111 Uiso 1 1 calc GR

loop_
_atom_site_aniso_label
_atom_site_aniso_U_11
_atom_site_aniso_U_22
_atom_site_aniso_U_33
_atom_site_aniso_U_23
_atom_site_aniso_U_13
_atom_site_aniso_U_12
P1 0.0136(6) 0.0364(8) 0.0282(7) 0.0079(6) 0.0036(5) 0.0117(5)
O3 0.0166(18) 0.044(2) 0.050(2) 0.0212(19) 0.0092(16) 0.0081(16)
O2 0.029(2) 0.043(2) 0.035(2) 0.0054(17) 0.0091(16) 0.0190(17)
N2 0.014(2) 0.045(3) 0.023(2) 0.0097(19) 0.0032(16) 0.0133(18)
O1 0.0173(18) 0.061(3) 0.036(2) 0.0103(19) 0.0000(15) 0.0197(18)
N1 0.019(2) 0.037(2) 0.023(2) 0.0053(18) 0.0027(17) 0.0132(18)
C4 0.015(2) 0.022(2) 0.026(2) 0.0039(19) -0.0014(19) 0.0080(18)
C10 0.020(2) 0.023(2) 0.025(2) 0.0075(19) 0.0037(19) 0.0084(19)
C2 0.014(2) 0.035(3) 0.030(3) 0.007(2) 0.0010(19) 0.010(2)
C11 0.015(2) 0.030(3) 0.023(2) 0.005(2) 0.0016(18) 0.0058(19)
C8 0.016(2) 0.035(3) 0.031(3) 0.006(2) 0.001(2) 0.008(2)
C12 0.025(3) 0.030(3) 0.030(3) 0.007(2) 0.004(2) 0.008(2)
C16 0.023(3) 0.032(3) 0.034(3) 0.008(2) 0.003(2) 0.011(2)
C5 0.021(2) 0.032(3) 0.027(3) 0.005(2) 0.002(2) 0.008(2)
C7 0.022(3) 0.039(3) 0.028(3) 0.003(2) -0.004(2) 0.014(2)
C6 0.032(3) 0.035(3) 0.019(2) 0.003(2) 0.003(2) 0.012(2)
C15 0.034(3) 0.041(3) 0.033(3) 0.002(2) 0.009(2) 0.019(3)
C9 0.019(2) 0.021(2) 0.023(2) 0.0050(18) 0.0036(18) 0.0088(18)
C13 0.035(3) 0.038(3) 0.029(3) 0.013(2) 0.000(2) 0.006(2)
C3 0.015(2) 0.030(3) 0.028(3) 0.005(2) 0.0003(19) 0.0099(19)
C14 0.035(3) 0.052(4) 0.023(3) 0.006(2) 0.006(2) 0.010(3)
C1 0.028(3) 0.086(5) 0.026(3) 0.015(3) 0.001(2) 0.025(3)
C17 0.022(3) 0.071(5) 0.055(4) 0.032(4) 0.006(3) 0.005(3)
C19 0.047(4) 0.037(3) 0.063(4) 0.006(3) 0.015(3) 0.011(3)
C18 0.049(4) 0.099(6) 0.057(5) 0.036(5) 0.021(4) 0.008(4)
C20 0.073(5) 0.046(4) 0.092(6) -0.010(4) 0.032(5) 0.017(4)

loop_
_atom_type_symbol
_atom_type_description
_atom_type_scat_dispersion_real
_atom_type_scat_dispersion_imag
_atom_type_scat_source
C C 0.0033 0.0016 'International Tables Vol C Tables 4.2.6.8 and 6.1.1.4'
H H 0.0000 0.0000 'International Tables Vol C Tables 4.2.6.8 and 6.1.1.4'
N N 0.0061 0.0033 'International Tables Vol C Tables 4.2.6.8 and 6.1.1.4'
O O 0.0106 0.0060 'International Tables Vol C Tables 4.2.6.8 and 6.1.1.4'
P P 0.1023 0.0942 'International Tables Vol C Tables 4.2.6.8 and 6.1.1.4'

loop_
_geom_angle_atom_site_label_1
_geom_angle_atom_site_label_2
_geom_angle_atom_site_label_3
_geom_angle
O3 P1 O2 101.4(2)
O3 P1 C3 103.4(2)
O2 P1 C3 107.9(2)
O1 P1 O3 115.1(2)
O1 P1 O2 111.5(2)
O1 P1 C3 116.3(2)
C17 O3 P1 120.1(4)
C19 O2 P1 118.2(4)
C10 N2 H2 118.2
C10 N2 C11 123.7(4)
C11 N2 H2 118.2
C10 N1 C2 120.2(4)
C5 C4 C3 124.4(4)
C9 C4 C5 116.9(4)
C9 C4 C3 118.7(4)
N2 C10 C9 119.0(4)
N1 C10 N2 118.6(4)
N1 C10 C9 122.4(4)
N1 C2 C3 123.4(4)
N1 C2 C1 111.8(4)
C3 C2 C1 124.8(4)
C12 C11 N2 121.3(4)
C16 C11 N2 118.5(4)
C16 C11 C12 120.1(5)
C7 C8 H8 119.7
C7 C8 C9 120.7(5)
C9 C8 H8 119.7
C11 C12 H12 120.3
C13 C12 C11 119.4(5)
C13 C12 H12 120.3
C11 C16 H16 120.0
C15 C16 C11 120.0(5)
C15 C16 H16 120.0
C4 C5 H5 119.2
C6 C5 C4 121.6(5)
C6 C5 H5 119.2
C8 C7 H7 120.3
C8 C7 C6 119.3(5)
C6 C7 H7 120.3
C5 C6 C7 121.0(5)
C5 C6 H6 119.5
C7 C6 H6 119.5
C16 C15 H15 120.0
C16 C15 C14 120.1(5)
C14 C15 H15 120.0
C4 C9 C10 117.1(4)
C8 C9 C4 120.5(4)
C8 C9 C10 122.3(4)
C12 C13 H13 119.8
C14 C13 C12 120.5(5)
C14 C13 H13 119.8
C4 C3 P1 120.0(4)
C2 C3 P1 122.3(4)
C2 C3 C4 117.7(4)
C15 C14 H14 120.0
C13 C14 C15 119.9(5)
C13 C14 H14 120.0
C2 C1 H1A 109.5
C2 C1 H1B 109.5
C2 C1 H1C 109.5
H1A C1 H1B 109.5
H1A C1 H1C 109.5
H1B C1 H1C 109.5
O3 C17 H17A 109.8
O3 C17 H17B 109.8
H17A C17 H17B 108.2
C18 C17 O3 109.4(5)
C18 C17 H17A 109.8
C18 C17 H17B 109.8
O2 C19 H19A 110.1
O2 C19 H19B 110.1
O2 C19 C20 108.2(6)
H19A C19 H19B 108.4
C20 C19 H19A 110.1
C20 C19 H19B 110.1
C17 C18 H18A 109.5
C17 C18 H18B 109.5
C17 C18 H18C 109.5
H18A C18 H18B 109.5
H18A C18 H18C 109.5
H18B C18 H18C 109.5
C19 C20 H20A 109.5
C19 C20 H20B 109.5
C19 C20 H20C 109.5
H20A C20 H20B 109.5
H20A C20 H20C 109.5
H20B C20 H20C 109.5

loop_
_geom_bond_atom_site_label_1
_geom_bond_atom_site_label_2
_geom_bond_distance
P1 O3 1.571(4)
P1 O2 1.587(4)
P1 O1 1.471(4)
P1 C3 1.784(5)
O3 C17 1.452(7)
O2 C19 1.454(7)
N2 H2 0.8800
N2 C10 1.365(6)
N2 C11 1.426(6)
N1 C10 1.320(6)
N1 C2 1.353(6)
C4 C5 1.421(7)
C4 C9 1.418(6)
C4 C3 1.455(6)
C10 C9 1.452(7)
C2 C3 1.386(7)
C2 C1 1.518(7)
C11 C12 1.394(7)
C11 C16 1.392(7)
C8 H8 0.9500
C8 C7 1.365(7)
C8 C9 1.415(7)
C12 H12 0.9500
C12 C13 1.387(8)
C16 H16 0.9500
C16 C15 1.384(8)
C5 H5 0.9500
C5 C6 1.362(7)
C7 H7 0.9500
C7 C6 1.410(7)
C6 H6 0.9500
C15 H15 0.9500
C15 C14 1.388(8)
C13 H13 0.9500
C13 C14 1.386(9)
C14 H14 0.9500
C1 H1A 0.9800
C1 H1B 0.9800
C1 H1C 0.9800
C17 H17A 0.9900
C17 H17B 0.9900
C17 C18 1.448(10)
C19 H19A 0.9900
C19 H19B 0.9900
C19 C20 1.486(10)
C18 H18A 0.9800
C18 H18B 0.9800
C18 H18C 0.9800
C20 H20A 0.9800
C20 H20B 0.9800
C20 H20C 0.9800

loop_
_geom_torsion_atom_site_label_1
_geom_torsion_atom_site_label_2
_geom_torsion_atom_site_label_3
_geom_torsion_atom_site_label_4
_geom_torsion
P1 O3 C17 C18 144.0(6)
P1 O2 C19 C20 -171.4(5)
O3 P1 O2 C19 -177.5(4)
O3 P1 C3 C4 52.8(4)
O3 P1 C3 C2 -127.4(4)
O2 P1 O3 C17 -76.6(5)
O2 P1 C3 C4 -54.1(4)
O2 P1 C3 C2 125.7(4)
N2 C10 C9 C4 174.5(4)
N2 C10 C9 C8 -7.0(7)
N2 C11 C12 C13 -177.9(5)
N2 C11 C16 C15 178.6(5)
O1 P1 O3 C17 43.9(5)
O1 P1 O2 C19 59.6(5)
O1 P1 C3 C4 179.9(4)
O1 P1 C3 C2 -0.3(5)
N1 C10 C9 C4 -6.6(7)
N1 C10 C9 C8 171.9(5)
N1 C2 C3 P1 175.2(4)
N1 C2 C3 C4 -5.0(8)
C4 C5 C6 C7 -0.4(8)
C10 N2 C11 C12 -53.5(7)
C10 N2 C11 C16 129.3(5)
C10 N1 C2 C3 0.9(8)
C10 N1 C2 C1 -179.7(5)
C2 N1 C10 N2 -176.0(4)
C2 N1 C10 C9 5.1(7)
C11 N2 C10 N1 -0.9(7)
C11 N2 C10 C9 178.1(4)
C11 C12 C13 C14 -0.7(8)
C11 C16 C15 C14 -0.6(8)
C8 C7 C6 C5 1.6(8)
C12 C11 C16 C15 1.4(8)
C12 C13 C14 C15 1.6(9)
C16 C11 C12 C13 -0.8(8)
C16 C15 C14 C13 -1.0(9)
C5 C4 C9 C10 -179.6(4)
C5 C4 C9 C8 1.8(7)
C5 C4 C3 P1 4.9(7)
C5 C4 C3 C2 -174.8(5)
C7 C8 C9 C4 -0.6(7)
C7 C8 C9 C10 -179.1(5)
C9 C4 C5 C6 -1.4(7)
C9 C4 C3 P1 -177.1(3)
C9 C4 C3 C2 3.1(7)
C9 C8 C7 C6 -1.1(8)
C3 P1 O3 C17 171.7(5)
C3 P1 O2 C19 -69.2(4)
C3 C4 C5 C6 176.6(5)
C3 C4 C9 C10 2.3(6)
C3 C4 C9 C8 -176.2(4)
C1 C2 C3 P1 -4.0(8)
C1 C2 C3 C4 175.8(5)

loop_
_twin_individual_id
_twin_individual_mass_fraction_refined
1 0.9961(7)
2 0.0039(7)
